data_2104075
loop_
_publ_author_name
'van der Lee, A.'
'Rolland, M.'
'Marat, X.'
'Virieux, D.'
'Volle, J.-N.'
'Pirat, J.-L.'

_publ_section_title
;
 Structure-directing weak phosphoryl
 <i>X</i>H&#x00B7;&#x00B7;&#x00B7;O=P (<i>X</i> = C, N) hydrogen bonds
 in cyclic oxazaphospholidines and oxazaphosphinanes
;
_journal_coeditor_code GP5020
_journal_issue 2
_journal_name_full 'Acta Crystallographica Section B'
_journal_page_first 196
_journal_page_last 205
_journal_paper_doi 10.1107/S0108768107061770
_journal_volume 64
_journal_year 2008
_chemical_formula_moiety 'C22 H27 F1 N1 O3 P1'
_chemical_formula_sum 'C22 H27 F N O3 P'
_chemical_formula_weight 403.43
_chemical_name_systematic
;
(2R,4R,5S)-3-tert-butyl-2-[(1S)-1-fluoro-1-methyl-
2-oxo-propyl]-4,5-diphenyl-[1,3,2]-oxazaphospholidine2-
oxide.
;
_space_group_IT_number 14
_symmetry_cell_setting monoclinic
_symmetry_space_group_name_Hall '-P 2ybc'
_symmetry_space_group_name_H-M 'P 1 21/c 1'
_atom_sites_solution_hydrogens geom
_atom_sites_solution_primary direct
_audit_creation_method CRYSTALS_ver_12.84
_cell_angle_alpha 90
_cell_angle_beta 101.73(2)
_cell_angle_gamma 90
_cell_formula_units_Z 4
_cell_length_a 19.252(2)
_cell_length_b 6.5840(10)
_cell_length_c 17.295(2)
_cell_measurement_reflns_used 13
_cell_measurement_temperature 293
_cell_measurement_theta_max 12.3
_cell_measurement_theta_min 4.2
_cell_volume 2146.4(5)
_computing_cell_refinement 'P3/PC. (Siemens,1993)'
_computing_data_collection 'P3/PC. (Siemens,1993)'
_computing_data_reduction 'P3/PC. (Siemens,1993)'
_computing_molecular_graphics 'CAMERON (Watkin et al., 1996)'
_computing_publication_material 'CRYSTALS (Betteridge et al., 2003)'
_computing_structure_refinement 'CRYSTALS (Betteridge et al., 2003)'
_computing_structure_solution 'SIR92 (Altomare et al., 1994)'
_diffrn_ambient_temperature 293
_diffrn_measured_fraction_theta_full 0.993
_diffrn_measured_fraction_theta_max 0.986
_diffrn_measurement_device_type 'Siemens P3'
_diffrn_measurement_method \w/2\q
_diffrn_radiation_monochromator graphite
_diffrn_radiation_type 'Mo K\a'
_diffrn_radiation_wavelength 0.71073
_diffrn_reflns_av_R_equivalents 0.041
_diffrn_reflns_limit_h_max 20
_diffrn_reflns_limit_h_min -21
_diffrn_reflns_limit_k_max 0
_diffrn_reflns_limit_k_min -7
_diffrn_reflns_limit_l_max 19
_diffrn_reflns_limit_l_min 0
_diffrn_reflns_number 3395
_diffrn_reflns_theta_full 22.128
_diffrn_reflns_theta_max 23.050
_diffrn_reflns_theta_min 2.161
_diffrn_standards_decay_% 0.20
_diffrn_standards_interval_time 60
_diffrn_standards_number 3
_exptl_absorpt_coefficient_mu 0.158
_exptl_absorpt_correction_T_max 0.94
_exptl_absorpt_correction_T_min 0.85
_exptl_absorpt_correction_type psi-scan
_exptl_crystal_colour 'translucent pale white'
_exptl_crystal_density_diffrn 1.248
_exptl_crystal_description needle
_exptl_crystal_F_000 856
_exptl_crystal_size_max 0.20
_exptl_crystal_size_mid 0.06
_exptl_crystal_size_min 0.04
_refine_diff_density_max 0.71
_refine_diff_density_min -0.63
_refine_ls_extinction_method None
_refine_ls_goodness_of_fit_ref 1.1832
_refine_ls_hydrogen_treatment constr
_refine_ls_matrix_type full
_refine_ls_number_parameters 113
_refine_ls_number_reflns 660
_refine_ls_number_restraints 11
_refine_ls_R_factor_all 0.3013
_refine_ls_R_factor_gt 0.1129
_refine_ls_shift/su_max 0.000028
_refine_ls_structure_factor_coef F
_refine_ls_weighting_details
;
 Method, part 1, Chebychev polynomial, (Watkin, 1994, Prince, 1982)
 [weight] = 1.0/[A~0~*T~0~(x)+A~1~*T~1~(x) ... +A~n-1~]*T~n-1~(x)]
 where A~i~ are the Chebychev coefficients listed below and x= Fcalc/Fmax
 Method = Robust Weighting (Prince, 1982)
 W = [weight] * [1-(deltaF/6*sigmaF)^2^]^2^
 A~i~ are:
 0.676 0.602 0.331
;
_refine_ls_weighting_scheme calc
_refine_ls_wR_factor_all 0.3198
_refine_ls_wR_factor_gt 0.1262
_refine_ls_wR_factor_ref 0.1262
_reflns_number_gt 660
_reflns_number_total 2972
_reflns_threshold_expression I>2.0\s(I)
_cod_data_source_file gp5020.cif
_cod_data_source_block IV
_cod_depositor_comments
;
The following automatic conversions were performed:
'_symmetry_cell_setting' value 'Monoclinic' changed to 'monoclinic'
according to '/home/saulius/struct/CIF-dictionaries/cif_core.dic'
dictionary named 'cif_core.dic' version 2.4.1 from 2010-06-29.

Automatic conversion script
Id: cif_fix_enum 1527 2010-12-29 10:47:43Z saulius 

The following automatic conversions were performed:

'_symmetry_cell_setting' value 'Monoclinic' changed to 'monoclinic'
according to /home/saulius/struct/CIF-dictionaries/cif_core.dic
dictionary named 'cif_core.dic' version 2.4.1 from 2010-06-29.

Automatic conversion script
Id: cif_fix_values 1715 2011-07-08 13:25:40Z adriana 
;
_cod_original_cell_volume 2146.5(5)
_cod_original_sg_symbol_H-M 'P 1 21/c 1 '
_cod_original_formula_sum 'C22 H27 F1 N1 O3 P1'
_cod_database_code 2104075

loop_
_symmetry_equiv_pos_as_xyz
x,y,z
-x,-y,-z
-x,y+1/2,-z+1/2
x,-y+1/2,z+1/2

loop_
_atom_site_type_symbol
_atom_site_label
_atom_site_fract_x
_atom_site_fract_y
_atom_site_fract_z
_atom_site_U_iso_or_equiv
_atom_site_adp_type
_atom_site_occupancy
O O1 0.2699(7) 0.1501(18) 0.7518(8) 0.043(4) Uiso 1.0000
P P2 0.3135(3) 0.0756(11) 0.8359(4) 0.051(2) Uiso 1.0000
N N3 0.2917(8) 0.266(2) 0.8846(10) 0.039(5) Uiso 1.0000
C C4 0.2426(9) 0.409(3) 0.8394(11) 0.036(5) Uiso 1.0000
C C5 0.2556(11) 0.366(3) 0.7548(12) 0.041(7) Uiso 1.0000
O O6 0.3015(8) -0.139(2) 0.8554(9) 0.061(5) Uiso 1.0000
C C7 0.4082(10) 0.084(3) 0.8207(11) 0.031(5) Uiso 1.0000
F F8 0.4234(6) 0.298(2) 0.8233(7) 0.066(4) Uiso 1.0000
C C9 0.4624(13) -0.018(4) 0.8840(15) 0.084(9) Uiso 1.0000
C C10 0.4086(12) 0.015(4) 0.7363(15) 0.057(8) Uiso 1.0000
O O11 0.4224(10) 0.141(3) 0.6923(12) 0.092(6) Uiso 1.0000
C C12 0.3993(13) -0.203(4) 0.7251(15) 0.080(9) Uiso 1.0000
C C13 0.1992(10) 0.426(3) 0.6856(11) 0.049(6) Uiso 1.0000
C C14 0.1503(10) 0.288(4) 0.6446(11) 0.058(7) Uiso 1.0000
C C15 0.0974(11) 0.343(3) 0.5802(11) 0.056(7) Uiso 1.0000
C C16 0.0990(12) 0.541(3) 0.5529(14) 0.065(7) Uiso 1.0000
C C17 0.1483(12) 0.682(4) 0.5902(14) 0.071(8) Uiso 1.0000
C C18 0.2004(12) 0.623(3) 0.6574(14) 0.062(7) Uiso 1.0000
C C19 0.1676(11) 0.385(3) 0.8387(14) 0.060(8) Uiso 1.0000
C C20 0.1271(10) 0.559(4) 0.8379(13) 0.063(7) Uiso 1.0000
C C21 0.0545(10) 0.563(4) 0.8357(15) 0.085(8) Uiso 1.0000
C C22 0.0235(13) 0.376(3) 0.8445(15) 0.076(8) Uiso 1.0000
C C23 0.0597(10) 0.192(4) 0.8495(14) 0.074(8) Uiso 1.0000
C C24 0.1317(10) 0.206(3) 0.8474(13) 0.060(7) Uiso 1.0000
C C25 0.3178(11) 0.302(4) 0.9738(13) 0.057(7) Uiso 1.0000
C C26 0.2598(13) 0.402(4) 1.0065(16) 0.089(9) Uiso 1.0000
C C27 0.3345(13) 0.098(4) 1.0165(15) 0.083(9) Uiso 1.0000
C C28 0.3811(12) 0.445(4) 0.9839(15) 0.075(8) Uiso 1.0000
H H29 0.2990 0.4379 0.7495 0.0532 Uiso 1.0000
H H30 0.2577 0.5483 0.8550 0.0474 Uiso 1.0000
H H31 0.4631 0.0467 0.9338 0.0792 Uiso 1.0000
H H32 0.5085 -0.0069 0.8711 0.0792 Uiso 1.0000
H H33 0.4505 -0.1592 0.8874 0.0792 Uiso 1.0000
H H34 0.3513 -0.2391 0.7269 0.0995 Uiso 1.0000
H H35 0.4091 -0.2408 0.6749 0.0995 Uiso 1.0000
H H36 0.4312 -0.2735 0.7663 0.0995 Uiso 1.0000
H H37 0.1522 0.1538 0.6620 0.0610 Uiso 1.0000
H H38 0.0633 0.2500 0.5563 0.0687 Uiso 1.0000
H H39 0.0654 0.5807 0.5088 0.0811 Uiso 1.0000
H H40 0.1486 0.8129 0.5701 0.0955 Uiso 1.0000
H H41 0.2330 0.7163 0.6839 0.0939 Uiso 1.0000
H H42 0.1500 0.6835 0.8377 0.1030 Uiso 1.0000
H H43 0.0283 0.6827 0.8285 0.1202 Uiso 1.0000
H H44 -0.0239 0.3739 0.8486 0.0973 Uiso 1.0000
H H45 0.0375 0.0678 0.8523 0.0841 Uiso 1.0000
H H46 0.1575 0.0854 0.8507 0.0714 Uiso 1.0000
H H47 0.3682 0.5695 0.9556 0.0890 Uiso 1.0000
H H48 0.3971 0.4746 1.0390 0.0890 Uiso 1.0000
H H49 0.4184 0.3797 0.9640 0.0890 Uiso 1.0000
H H50 0.3486 0.1221 1.0723 0.1182 Uiso 1.0000
H H51 0.3722 0.0317 0.9979 0.1182 Uiso 1.0000
H H52 0.2931 0.0136 1.0065 0.1182 Uiso 1.0000
H H53 0.2733 0.4064 1.0631 0.0813 Uiso 1.0000
H H54 0.2522 0.5386 0.9864 0.0813 Uiso 1.0000
H H55 0.2169 0.3252 0.9913 0.0813 Uiso 1.0000

loop_
_atom_type_symbol
_atom_type_scat_dispersion_real
_atom_type_scat_dispersion_imag
_atom_type_scat_source
C 0.0033 0.0016 'International Tables Vol C 4.2.6.8 and 6.1.1.4'
H 0.0000 0.0000 'International Tables Vol C 4.2.6.8 and 6.1.1.4'
N 0.0061 0.0033 'International Tables Vol C 4.2.6.8 and 6.1.1.4'
O 0.0106 0.0060 'International Tables Vol C 4.2.6.8 and 6.1.1.4'
F 0.0171 0.0103 'International Tables Vol C 4.2.6.8 and 6.1.1.4'
P 0.1023 0.0942 'International Tables Vol C 4.2.6.8 and 6.1.1.4'

loop_
_geom_angle_atom_site_label_1
_geom_angle_atom_site_label_2
_geom_angle_atom_site_label_3
_geom_angle
_geom_angle_publ_flag
P2 O1 C5 109.6(13) yes
O1 P2 N3 95.3(8) yes
O1 P2 O6 114.9(9) yes
N3 P2 O6 123.7(9) yes
O1 P2 C7 101.9(8) yes
N3 P2 C7 114.2(9) yes
O6 P2 C7 104.9(10) yes
P2 N3 C4 115.9(13) yes
P2 N3 C25 125.1(14) yes
C4 N3 C25 119.0(17) yes
N3 C4 C5 100.1(15) yes
N3 C4 C19 118.1(17) yes
C5 C4 C19 108.7(17) yes
N3 C4 H30 109.5 no
C5 C4 H30 109.5 no
C19 C4 H30 110.3 no
C4 C5 O1 106.3(16) yes
C4 C5 C13 118.3(16) yes
O1 C5 C13 109.9(17) yes
C4 C5 H29 107.5 no
O1 C5 H29 107.3 no
C13 C5 H29 107.0 no
P2 C7 F8 102.7(13) yes
P2 C7 C9 115.5(14) yes
F8 C7 C9 107.9(17) yes
P2 C7 C10 108.4(14) yes
F8 C7 C10 106.2(17) yes
C9 C7 C10 115.0(18) yes
C7 C9 H31 109.5 no
C7 C9 H32 109.5 no
H31 C9 H32 109.2 no
C7 C9 H33 109.7 no
H31 C9 H33 109.6 no
H32 C9 H33 109.4 no
C7 C10 O11 117(2) yes
C7 C10 C12 113(2) yes
O11 C10 C12 130(3) yes
C10 C12 H34 109.3 no
C10 C12 H35 109.5 no
H34 C12 H35 109.5 no
C10 C12 H36 109.5 no
H34 C12 H36 109.5 no
H35 C12 H36 109.5 no
C5 C13 C14 122.9(16) yes
C5 C13 C18 117.7(18) yes
C14 C13 C18 119(2) yes
C13 C14 C15 123(2) yes
C13 C14 H37 118.3 no
C15 C14 H37 118.4 no
C14 C15 C16 117(2) yes
C14 C15 H38 121.5 no
C16 C15 H38 121.8 no
C15 C16 C17 122(2) yes
C15 C16 H39 119.0 no
C17 C16 H39 119.0 no
C16 C17 C18 120(2) yes
C16 C17 H40 120.2 no
C18 C17 H40 120.1 no
C17 C18 C13 119(2) yes
C17 C18 H41 120.7 no
C13 C18 H41 120.3 no
C4 C19 C20 117.6(18) yes
C4 C19 C24 127.6(19) yes
C20 C19 C24 114.(2) yes
C19 C20 C21 125(2) yes
C19 C20 H42 117.6 no
C21 C20 H42 117.2 no
C20 C21 C22 116(3) yes
C20 C21 H43 122.3 no
C22 C21 H43 122.1 no
C21 C22 C23 124(2) yes
C21 C22 H44 118.2 no
C23 C22 H44 117.8 no
C22 C23 C24 115(2) yes
C22 C23 H45 122.7 no
C24 C23 H45 122.0 no
C23 C24 C19 125(2) yes
C23 C24 H46 117.6 no
C19 C24 H46 117.2 no
N3 C25 C26 109.1(18) yes
N3 C25 C27 109.9(19) yes
C26 C25 C27 108(2) yes
N3 C25 C28 107.5(17) yes
C26 C25 C28 109(2) yes
C27 C25 C28 113.6(19) yes
C25 C26 H53 109.1 no
C25 C26 H54 110.1 no
H53 C26 H54 109.5 no
C25 C26 H55 109.1 no
H53 C26 H55 109.4 no
H54 C26 H55 109.6 no
C25 C27 H50 109.3 no
C25 C27 H51 109.8 no
H50 C27 H51 109.4 no
C25 C27 H52 109.7 no
H50 C27 H52 109.2 no
H51 C27 H52 109.4 no
C25 C28 H47 110.5 no
C25 C28 H48 109.1 no
H47 C28 H48 109.3 no
C25 C28 H49 108.8 no
H47 C28 H49 109.6 no
H48 C28 H49 109.6 no

loop_
_geom_bond_atom_site_label_1
_geom_bond_atom_site_label_2
_geom_bond_distance
_geom_bond_publ_flag
O1 P2 1.602(14) yes
O1 C5 1.45(2) yes
P2 N3 1.613(17) yes
P2 O6 1.483(16) yes
P2 C7 1.896(19) yes
N3 C4 1.45(2) yes
N3 C25 1.54(2) yes
C4 C5 1.56(3) yes
C4 C19 1.45(3) yes
C4 H30 0.981 no
C5 C13 1.50(3) yes
C5 H29 0.980 no
C7 F8 1.44(2) yes
C7 C9 1.51(3) yes
C7 C10 1.53(3) yes
C9 H31 0.959 no
C9 H32 0.961 no
C9 H33 0.961 no
C10 O11 1.19(3) yes
C10 C12 1.46(3) yes
C12 H34 0.960 no
C12 H35 0.958 no
C12 H36 0.958 no
C13 C14 1.391(9) yes
C13 C18 1.387(9) yes
C14 C15 1.394(9) yes
C14 H37 0.933 no
C15 C16 1.389(9) yes
C15 H38 0.929 no
C16 C17 1.390(9) yes
C16 H39 0.932 no
C17 C18 1.43(3) yes
C17 H40 0.931 no
C18 H41 0.931 no
C19 C20 1.388(9) yes
C19 C24 1.389(9) yes
C20 C21 1.390(9) yes
C20 H42 0.929 no
C21 C22 1.390(9) yes
C21 H43 0.928 no
C22 C23 1.394(9) yes
C22 H44 0.930 no
C23 C24 1.397(9) yes
C23 H45 0.929 no
C24 H46 0.930 no
C25 C26 1.50(3) yes
C25 C27 1.53(3) yes
C25 C28 1.52(3) yes
C26 H53 0.962 no
C26 H54 0.961 no
C26 H55 0.960 no
C27 H50 0.960 no
C27 H51 0.959 no
C27 H52 0.960 no
C28 H47 0.961 no
C28 H48 0.959 no
C28 H49 0.959 no

loop_
_geom_hbond_atom_site_label_D
_geom_hbond_atom_site_label_H
_geom_hbond_atom_site_label_A
_geom_hbond_site_symmetry_A
_geom_hbond_distance_DH
_geom_hbond_distance_HA
_geom_hbond_distance_DA
_geom_hbond_angle_DHA
_geom_hbond_publ_flag
C4 H30 O6 1_565 0.9800 2.2200 3.18(2) 163.00 yes
C28 H48 O11 4_555 0.96 2.7100 3.57(3) 150.83 yes
